data_7212522
loop_
_publ_author_name
'Carrillo, Romen'
'L\'opez-Rodr\'iguez, Mat\'ias'
'Mart\'in, V\'ictor S.'
'Mart\'in, Tom\'as'

_publ_section_title
;
 Crystal structures of self-assembled nanotubes from flexible macrocycles
 by weak interactions
;
_journal_issue 11
_journal_name_full CrystEngComm
_journal_page_first 3676
_journal_paper_doi 10.1039/c001261k
_journal_volume 12
_journal_year 2010
_chemical_absolute_configuration syn
_chemical_formula_moiety 'C32 H48 O16'
_chemical_formula_sum 'C32 H48 O16'
_chemical_formula_weight 688.70
_chemical_name_systematic
;
?
;
_space_group_IT_number 5
_symmetry_cell_setting monoclinic
_symmetry_space_group_name_Hall 'C 2y'
_symmetry_space_group_name_H-M 'C 1 2 1'
_atom_sites_solution_hydrogens geom
_atom_sites_solution_primary direct
_atom_sites_solution_secondary difmap
_audit_creation_method SHELXL-97
_cell_angle_alpha 90.00
_cell_angle_beta 122.19(5)
_cell_angle_gamma 90.00
_cell_formula_units_Z 2
_cell_length_a 18.443(7)
_cell_length_b 7.313(5)
_cell_length_c 15.038(6)
_cell_measurement_temperature 293(2)
_cell_volume 1716.5(18)
_computing_molecular_graphics 'PLATON (A. L. Spek, 2003)'
_computing_structure_refinement 'SHELXL-97 (Sheldrick, 1997)'
_computing_structure_solution 'SIR97 (Giacovazzo et atl., 1999)'
_diffrn_ambient_temperature 293(2)
_diffrn_measured_fraction_theta_full 0.990
_diffrn_measured_fraction_theta_max 0.990
_diffrn_radiation_monochromator graphite
_diffrn_radiation_source 'fine-focus sealed tube'
_diffrn_radiation_type MoK\a
_diffrn_radiation_wavelength 0.71073
_diffrn_reflns_av_R_equivalents 0.0000
_diffrn_reflns_av_sigmaI/netI 0.0301
_diffrn_reflns_limit_h_max 23
_diffrn_reflns_limit_h_min 0
_diffrn_reflns_limit_k_max 9
_diffrn_reflns_limit_k_min 0
_diffrn_reflns_limit_l_max 16
_diffrn_reflns_limit_l_min -19
_diffrn_reflns_number 2090
_diffrn_reflns_theta_full 27.39
_diffrn_reflns_theta_max 27.39
_diffrn_reflns_theta_min 3.08
_exptl_absorpt_coefficient_mu 0.107
_exptl_absorpt_correction_type none
_exptl_crystal_colour colourless
_exptl_crystal_density_diffrn 1.333
_exptl_crystal_density_method 'not measured'
_exptl_crystal_description prism
_exptl_crystal_F_000 736
_exptl_crystal_size_max 0.40
_exptl_crystal_size_mid 0.30
_exptl_crystal_size_min 0.25
_refine_diff_density_max 0.167
_refine_diff_density_min -0.155
_refine_diff_density_rms 0.032
_refine_ls_extinction_coef 0.008(2)
_refine_ls_extinction_expression Fc^*^=kFc[1+0.001xFc^2^\l^3^/sin(2\q)]^-1/4^
_refine_ls_extinction_method SHELXL
_refine_ls_goodness_of_fit_ref 1.100
_refine_ls_hydrogen_treatment constr
_refine_ls_matrix_type full
_refine_ls_number_parameters 218
_refine_ls_number_reflns 2090
_refine_ls_number_restraints 1
_refine_ls_restrained_S_all 1.099
_refine_ls_R_factor_all 0.0441
_refine_ls_R_factor_gt 0.0389
_refine_ls_shift/su_max 0.001
_refine_ls_shift/su_mean 0.000
_refine_ls_structure_factor_coef Fsqd
_refine_ls_weighting_details 'calc w=1/[\s^2^(Fo^2^)+(0.0441P)^2^+0.3777P] where P=(Fo^2^+2Fc^2^)/3'
_refine_ls_weighting_scheme calc
_refine_ls_wR_factor_gt 0.0911
_refine_ls_wR_factor_ref 0.0940
_reflns_number_gt 1911
_reflns_number_total 2090
_reflns_threshold_expression >2sigma(I)
_cod_data_source_file c001261k.txt
_cod_data_source_block MACROTETRAOLIDE_4_(revised)
_cod_original_cell_volume 1716.5(15)
_cod_original_sg_symbol_Hall C2y
_cod_original_sg_symbol_H-M C2
_cod_database_code 7212522

loop_
_symmetry_equiv_pos_as_xyz
'x, y, z'
'-x, y, -z'
'x+1/2, y+1/2, z'
'-x+1/2, y+1/2, -z'

loop_
_atom_site_label
_atom_site_type_symbol
_atom_site_fract_x
_atom_site_fract_y
_atom_site_fract_z
_atom_site_U_iso_or_equiv
_atom_site_adp_type
_atom_site_occupancy
_atom_site_symmetry_multiplicity
_atom_site_calc_flag
_atom_site_refinement_flags
O1 O 0.73088(12) -0.5998(3) 0.32812(14) 0.0557(5) Uani 1 1 d .
O2 O 0.74021(9) -0.2816(2) 0.14906(12) 0.0421(4) Uani 1 1 d .
O3 O 0.62965(11) -0.0860(3) 0.06726(17) 0.0680(6) Uani 1 1 d .
O4 O 0.77091(9) -0.2257(3) 0.39084(12) 0.0501(5) Uani 1 1 d .
O21 O 1.10745(9) 0.3033(2) 0.80816(13) 0.0447(4) Uani 1 1 d .
O22 O 0.92643(9) 0.0249(2) 0.61795(11) 0.0430(4) Uani 1 1 d .
O23 O 0.88796(12) 0.0652(4) 0.44978(13) 0.0663(6) Uani 1 1 d .
O24 O 1.15900(9) -0.0747(2) 0.88625(11) 0.0439(4) Uani 1 1 d .
C1 C 0.76681(14) -0.4792(4) 0.28734(17) 0.0408(5) Uani 1 1 d .
H1 H 0.8029 -0.5507 0.2704 0.049 Uiso 1 1 calc R
C2 C 0.69545(13) -0.3902(4) 0.18692(17) 0.0404(5) Uani 1 1 d .
H2 H 0.6613 -0.3101 0.2029 0.049 Uiso 1 1 calc R
C3 C 0.63818(18) -0.5317(4) 0.1060(2) 0.0562(7) Uani 1 1 d .
H3A H 0.6696 -0.5949 0.0801 0.067 Uiso 1 1 calc R
H3B H 0.5891 -0.4720 0.0471 0.067 Uiso 1 1 calc R
C4 C 0.60788(18) -0.6689(4) 0.1559(2) 0.0629(8) Uani 1 1 d .
H4A H 0.5687 -0.6095 0.1713 0.075 Uiso 1 1 calc R
H4B H 0.5775 -0.7683 0.1072 0.075 Uiso 1 1 calc R
C5 C 0.6833(2) -0.7436(4) 0.2557(2) 0.0630(8) Uani 1 1 d .
H5A H 0.6633 -0.8283 0.2877 0.076 Uiso 1 1 calc R
H5B H 0.7204 -0.8101 0.2394 0.076 Uiso 1 1 calc R
C6 C 0.70087(14) -0.1321(4) 0.09329(17) 0.0420(5) Uani 1 1 d .
C7 C 0.75401(14) -0.0255(4) 0.06241(18) 0.0474(6) Uani 1 1 d .
H7A H 0.7286 -0.0395 -0.0127 0.057 Uiso 1 1 calc R
H7B H 0.7507 0.1031 0.0758 0.057 Uiso 1 1 calc R
C8 C 0.82265(13) -0.3449(4) 0.37242(18) 0.0450(6) Uani 1 1 d .
H8A H 0.8624 -0.4101 0.4365 0.054 Uiso 1 1 calc R
H8B H 0.8557 -0.2741 0.3516 0.054 Uiso 1 1 calc R
C21 C 1.05300(12) 0.1466(3) 0.76717(16) 0.0349(5) Uani 1 1 d .
H21 H 1.0261 0.1254 0.8076 0.042 Uiso 1 1 calc R
C22 C 0.98331(12) 0.1827(3) 0.65226(16) 0.0366(5) Uani 1 1 d .
H22 H 1.0089 0.1943 0.6098 0.044 Uiso 1 1 calc R
C23 C 0.93277(13) 0.3534(4) 0.64184(19) 0.0462(6) Uani 1 1 d .
H23A H 0.9004 0.3338 0.6750 0.055 Uiso 1 1 calc R
H23B H 0.8926 0.3802 0.5681 0.055 Uiso 1 1 calc R
C24 C 0.99371(15) 0.5131(4) 0.6938(2) 0.0542(7) Uani 1 1 d .
H24A H 1.0198 0.5437 0.6543 0.065 Uiso 1 1 calc R
H24B H 0.9621 0.6191 0.6938 0.065 Uiso 1 1 calc R
C25 C 1.06247(16) 0.4656(4) 0.8051(2) 0.0554(7) Uani 1 1 d .
H25A H 1.1026 0.5664 0.8360 0.066 Uiso 1 1 calc R
H25B H 1.0367 0.4468 0.8463 0.066 Uiso 1 1 calc R
C26 C 0.87923(13) -0.0100(4) 0.51425(16) 0.0415(6) Uani 1 1 d .
C27 C 0.81351(14) -0.1539(4) 0.49315(19) 0.0505(7) Uani 1 1 d .
H27A H 0.8416 -0.2532 0.5428 0.061 Uiso 1 1 calc R
H27B H 0.7714 -0.1015 0.5056 0.061 Uiso 1 1 calc R
C28 C 1.10823(14) -0.0152(3) 0.77973(17) 0.0419(6) Uani 1 1 d .
H28A H 1.0719 -0.1151 0.7365 0.050 Uiso 1 1 calc R
H28B H 1.1456 0.0175 0.7552 0.050 Uiso 1 1 calc R

loop_
_atom_site_aniso_label
_atom_site_aniso_U_11
_atom_site_aniso_U_22
_atom_site_aniso_U_33
_atom_site_aniso_U_23
_atom_site_aniso_U_13
_atom_site_aniso_U_12
O1 0.0738(11) 0.0580(12) 0.0518(10) -0.0031(9) 0.0445(9) -0.0112(10)
O2 0.0376(7) 0.0528(10) 0.0371(8) 0.0045(8) 0.0207(6) 0.0013(7)
O3 0.0463(10) 0.0750(15) 0.0777(14) 0.0158(12) 0.0296(9) 0.0163(10)
O4 0.0330(7) 0.0719(12) 0.0350(8) -0.0186(9) 0.0110(6) -0.0019(8)
O21 0.0314(7) 0.0421(9) 0.0418(9) -0.0040(7) 0.0069(7) -0.0025(7)
O22 0.0382(8) 0.0559(11) 0.0280(7) -0.0047(7) 0.0130(6) -0.0147(8)
O23 0.0706(11) 0.0912(16) 0.0349(9) -0.0050(10) 0.0267(8) -0.0239(12)
O24 0.0415(8) 0.0533(10) 0.0329(8) 0.0082(8) 0.0172(6) 0.0065(8)
C1 0.0444(11) 0.0466(14) 0.0398(11) -0.0009(11) 0.0280(10) -0.0002(11)
C2 0.0381(10) 0.0533(14) 0.0340(11) -0.0055(10) 0.0219(9) -0.0029(10)
C3 0.0540(14) 0.0679(18) 0.0455(14) -0.0145(13) 0.0258(11) -0.0132(14)
C4 0.0632(16) 0.065(2) 0.0721(19) -0.0233(16) 0.0438(15) -0.0229(15)
C5 0.0818(19) 0.0538(17) 0.0749(19) -0.0103(16) 0.0561(17) -0.0170(16)
C6 0.0370(11) 0.0488(14) 0.0303(10) -0.0035(10) 0.0113(8) 0.0015(10)
C7 0.0453(11) 0.0520(15) 0.0325(11) 0.0046(11) 0.0125(9) -0.0006(11)
C8 0.0360(10) 0.0617(16) 0.0346(11) 0.0003(11) 0.0169(9) 0.0014(11)
C21 0.0289(9) 0.0416(12) 0.0280(10) -0.0017(9) 0.0109(8) -0.0022(9)
C22 0.0295(9) 0.0465(13) 0.0288(10) 0.0002(10) 0.0121(8) -0.0066(10)
C23 0.0302(10) 0.0549(15) 0.0410(12) 0.0060(12) 0.0106(9) 0.0018(11)
C24 0.0397(12) 0.0487(15) 0.0584(15) 0.0067(13) 0.0154(11) 0.0062(12)
C25 0.0473(12) 0.0452(15) 0.0505(14) -0.0097(12) 0.0105(11) 0.0003(12)
C26 0.0332(10) 0.0589(16) 0.0274(10) -0.0032(10) 0.0128(8) -0.0020(10)
C27 0.0385(11) 0.0744(19) 0.0364(12) -0.0183(12) 0.0183(10) -0.0151(12)
C28 0.0404(11) 0.0472(15) 0.0306(11) -0.0012(10) 0.0139(9) 0.0014(10)

loop_
_atom_type_symbol
_atom_type_description
_atom_type_scat_dispersion_real
_atom_type_scat_dispersion_imag
_atom_type_scat_source
C C 0.0033 0.0000 'International Tables Vol C Tables 4.2.6.8 and 6.1.1.4'
H H 0.0000 0.0000 'International Tables Vol C Tables 4.2.6.8 and 6.1.1.4'
O O 0.0106 0.0000 'International Tables Vol C Tables 4.2.6.8 and 6.1.1.4'

loop_
_geom_angle_atom_site_label_1
_geom_angle_atom_site_label_2
_geom_angle_atom_site_label_3
_geom_angle
_geom_angle_site_symmetry_1
C1 O1 C5 111.4(3) .
C6 O2 C2 117.4(3) .
C27 O4 C8 113.6(2) .
C21 O21 C25 112.9(3) .
C26 O22 C22 117.40(19) .
C7 O24 C28 114.36(19) 2_756
O1 C1 C8 107.7(3) .
O1 C1 C2 109.7(3) .
C8 C1 C2 113.8(3) .
O1 C1 H1 108.5 .
C8 C1 H1 108.5 .
C2 C1 H1 108.5 .
O2 C2 C3 110.8(3) .
O2 C2 C1 104.4(3) .
C3 C2 C1 111.6(3) .
O2 C2 H2 109.9 .
C3 C2 H2 109.9 .
C1 C2 H2 109.9 .
C2 C3 C4 109.6(3) .
C2 C3 H3A 109.8 .
C4 C3 H3A 109.8 .
C2 C3 H3B 109.8 .
C4 C3 H3B 109.8 .
H3A C3 H3B 108.2 .
C5 C4 C3 110.0(3) .
C5 C4 H4A 109.7 .
C3 C4 H4A 109.7 .
C5 C4 H4B 109.7 .
C3 C4 H4B 109.7 .
H4A C4 H4B 108.2 .
O1 C5 C4 111.0(3) .
O1 C5 H5A 109.4 .
C4 C5 H5A 109.4 .
O1 C5 H5B 109.4 .
C4 C5 H5B 109.4 .
H5A C5 H5B 108.0 .
O3 C6 O2 124.7(2) .
O3 C6 C7 122.2(3) .
O2 C6 C7 113.1(3) .
O24 C7 C6 115.9(3) 2_756
O24 C7 H7A 108.3 2_756
C6 C7 H7A 108.3 .
O24 C7 H7B 108.3 2_756
C6 C7 H7B 108.3 .
H7A C7 H7B 107.4 .
O4 C8 C1 109.8(3) .
O4 C8 H8A 109.7 .
C1 C8 H8A 109.7 .
O4 C8 H8B 109.7 .
C1 C8 H8B 109.7 .
H8A C8 H8B 108.2 .
O21 C21 C28 107.6(3) .
O21 C21 C22 108.9(2) .
C28 C21 C22 112.5(2) .
O21 C21 H21 109.3 .
C28 C21 H21 109.3 .
C22 C21 H21 109.3 .
O22 C22 C23 109.2(3) .
O22 C22 C21 106.1(2) .
C23 C22 C21 111.1(2) .
O22 C22 H22 110.1 .
C23 C22 H22 110.1 .
C21 C22 H22 110.1 .
C22 C23 C24 109.6(3) .
C22 C23 H23A 109.8 .
C24 C23 H23A 109.8 .
C22 C23 H23B 109.8 .
C24 C23 H23B 109.8 .
H23A C23 H23B 108.2 .
C25 C24 C23 110.4(2) .
C25 C24 H24A 109.6 .
C23 C24 H24A 109.6 .
C25 C24 H24B 109.6 .
C23 C24 H24B 109.6 .
H24A C24 H24B 108.1 .
O21 C25 C24 110.9(3) .
O21 C25 H25A 109.5 .
C24 C25 H25A 109.5 .
O21 C25 H25B 109.5 .
C24 C25 H25B 109.5 .
H25A C25 H25B 108.1 .
O23 C26 O22 124.6(3) .
O23 C26 C27 126.2(2) .
O22 C26 C27 109.1(2) .
O4 C27 C26 114.2(2) .
O4 C27 H27A 108.7 .
C26 C27 H27A 108.7 .
O4 C27 H27B 108.7 .
C26 C27 H27B 108.7 .
H27A C27 H27B 107.6 .
O24 C28 C21 112.1(2) .
O24 C28 H28A 109.2 .
C21 C28 H28A 109.2 .
O24 C28 H28B 109.2 .
C21 C28 H28B 109.2 .
H28A C28 H28B 107.9 .

loop_
_geom_bond_atom_site_label_1
_geom_bond_atom_site_label_2
_geom_bond_distance
_geom_bond_site_symmetry_2
O1 C1 1.423(4) .
O1 C5 1.430(4) .
O2 C6 1.333(3) .
O2 C2 1.462(4) .
O3 C6 1.202(5) .
O4 C27 1.404(6) .
O4 C8 1.425(4) .
O21 C21 1.429(3) .
O21 C25 1.435(4) .
O22 C26 1.345(6) .
O22 C22 1.456(4) .
O23 C26 1.198(4) .
O24 C7 1.407(6) 2_756
O24 C28 1.426(6) .
C1 C8 1.503(4) .
C1 C2 1.523(5) .
C1 H1 0.9800 .
C2 C3 1.516(4) .
C2 H2 0.9800 .
C3 C4 1.526(5) .
C3 H3A 0.9700 .
C3 H3B 0.9700 .
C4 C5 1.503(6) .
C4 H4A 0.9700 .
C4 H4B 0.9700 .
C5 H5A 0.9700 .
C5 H5B 0.9700 .
C6 C7 1.506(5) .
C7 O24 1.407(6) 2_756
C7 H7A 0.9700 .
C7 H7B 0.9700 .
C8 H8A 0.9700 .
C8 H8B 0.9700 .
C21 C28 1.506(4) .
C21 C22 1.530(6) .
C21 H21 0.9800 .
C22 C23 1.515(4) .
C22 H22 0.9800 .
C23 C24 1.518(4) .
C23 H23A 0.9700 .
C23 H23B 0.9700 .
C24 C25 1.506(6) .
C24 H24A 0.9700 .
C24 H24B 0.9700 .
C25 H25A 0.9700 .
C25 H25B 0.9700 .
C26 C27 1.506(5) .
C27 H27A 0.9700 .
C27 H27B 0.9700 .
C28 H28A 0.9700 .
C28 H28B 0.9700 .

loop_
_geom_torsion_atom_site_label_1
_geom_torsion_atom_site_label_2
_geom_torsion_atom_site_label_3
_geom_torsion_atom_site_label_4
_geom_torsion
_geom_torsion_site_symmetry_1
_geom_torsion_site_symmetry_4
C5 O1 C1 C8 -174.3(2) . .
C5 O1 C1 C2 61.4(3) . .
C6 O2 C2 C3 88.5(3) . .
C6 O2 C2 C1 -151.1(2) . .
O1 C1 C2 O2 -175.98(18) . .
C8 C1 C2 O2 63.4(3) . .
O1 C1 C2 C3 -56.2(3) . .
C8 C1 C2 C3 -176.85(19) . .
O2 C2 C3 C4 167.6(2) . .
C1 C2 C3 C4 51.7(3) . .
C2 C3 C4 C5 -51.9(3) . .
C1 O1 C5 C4 -63.3(4) . .
C3 C4 C5 O1 57.7(3) . .
C2 O2 C6 O3 -4.2(3) . .
C2 O2 C6 C7 177.34(19) . .
O3 C6 C7 O24 168.7(2) . 2_756
O2 C6 C7 O24 -12.8(3) . 2_756
C27 O4 C8 C1 153.4(2) . .
O1 C1 C8 O4 -69.0(3) . .
C2 C1 C8 O4 52.8(3) . .
C25 O21 C21 C28 -177.2(2) . .
C25 O21 C21 C22 60.6(3) . .
C26 O22 C22 C23 83.3(2) . .
C26 O22 C22 C21 -156.9(2) . .
O21 C21 C22 O22 -175.59(16) . .
C28 C21 C22 O22 65.2(3) . .
O21 C21 C22 C23 -57.1(3) . .
C28 C21 C22 C23 -176.27(19) . .
O22 C22 C23 C24 170.72(19) . .
C21 C22 C23 C24 54.1(3) . .
C22 C23 C24 C25 -53.2(3) . .
C21 O21 C25 C24 -61.2(3) . .
C23 C24 C25 O21 56.1(3) . .
C22 O22 C26 O23 9.4(4) . .
C22 O22 C26 C27 -169.38(19) . .
C8 O4 C27 C26 73.2(4) . .
O23 C26 C27 O4 12.3(4) . .
O22 C26 C27 O4 -168.9(2) . .
C7 O24 C28 C21 -104.4(3) 2_756 .
O21 C21 C28 O24 74.0(2) . .
C22 C21 C28 O24 -166.11(19) . .

_cod_duplicate_entry 7212519
